data_7101060
loop_
_publ_author_name
'Jonathan Steed'
'Kirsty Anderson'
'Andres E. Goeta'
'Kirsty S. B. Hancock'

_publ_section_title
;
Unusual variations in the incidence of Z'>1 in
oxo-anion structures
;
_journal_name_full 'Chemical Communications'
_journal_paper_doi 10.1039/b602492k
_journal_year 2006
_chemical_formula_moiety '2(C6 H10 N2), 2(H2 O4 P), H O4 P'
_chemical_formula_sum 'C12 H25 N4 O12 P3'
_chemical_formula_weight 510.27
_space_group_IT_number 2
_symmetry_cell_setting triclinic
_symmetry_space_group_name_Hall '-P 1'
_symmetry_space_group_name_H-M 'P -1'
_cell_angle_alpha 113.296(3)
_cell_angle_beta 99.154(3)
_cell_angle_gamma 95.774(3)
_cell_formula_units_Z 4
_cell_length_a 10.9056(6)
_cell_length_b 13.2510(4)
_cell_length_c 15.7992(8)
_cell_measurement_temperature 100(2)
_cell_volume 2036.36(16)
_diffrn_ambient_temperature 100(2)
_exptl_crystal_density_diffrn 1.664
_cod_depositor_comments
;
The following automatic conversions were performed:
'_symmetry_cell_setting' value 'Triclinic' changed to 'triclinic'
according to '/home/saulius/struct/CIF-dictionaries/cif_core.dic'
dictionary named 'cif_core.dic' version 2.4.1 from 2010-06-29.

Automatic conversion script
Id: cif_fix_enum 1527 2010-12-29 10:47:43Z saulius 
;
_cod_database_code 7101060

loop_
_symmetry_equiv_pos_as_xyz
'x, y, z'
'-x, -y, -z'

loop_
_atom_site_label
_atom_site_type_symbol
_atom_site_fract_x
_atom_site_fract_y
_atom_site_fract_z
_atom_site_U_iso_or_equiv
_atom_site_adp_type
_atom_site_occupancy
_atom_site_symmetry_multiplicity
_atom_site_calc_flag
_atom_site_refinement_flags
_atom_site_disorder_assembly
_atom_site_disorder_group
P1 P 0.76953(8) 0.35006(6) 0.00241(6) 0.0114(2) Uani 1 1 d . . .
P2 P 0.81525(8) 0.29930(6) 0.28622(6) 0.01078(19) Uani 1 1 d . . .
P3 P 0.67488(8) 0.66312(6) 0.19987(6) 0.01016(19) Uani 1 1 d . . .
P4 P 0.70634(8) 0.63314(6) 0.45013(6) 0.01038(19) Uani 1 1 d . . .
P5 P 1.01544(8) 0.89741(6) 0.15880(6) 0.01092(19) Uani 1 1 d . . .
P6 P 0.54665(8) 0.88978(6) 0.65615(6) 0.01100(19) Uani 1 1 d . . .
O1 O 0.7433(2) 0.23040(17) -0.06913(16) 0.0164(5) Uani 1 1 d . . .
O2 O 0.8154(2) 0.43645(17) -0.03101(15) 0.0142(5) Uani 1 1 d . . .
O3 O 0.8756(2) 0.37100(17) 0.09111(15) 0.0161(5) Uani 1 1 d . . .
O4 O 0.6429(2) 0.36925(16) 0.03454(16) 0.0159(5) Uani 1 1 d . . .
O5 O 0.8627(2) 0.26803(17) 0.19626(15) 0.0150(5) Uani 1 1 d . . .
O6 O 0.9210(2) 0.34641(17) 0.37484(15) 0.0137(5) Uani 1 1 d . . .
O7 O 0.7224(2) 0.38332(17) 0.29342(16) 0.0173(5) Uani 1 1 d . . .
O8 O 0.7341(2) 0.19176(16) 0.28012(15) 0.0149(5) Uani 1 1 d . . .
O9 O 0.5931(2) 0.55014(16) 0.13320(15) 0.0135(5) Uani 1 1 d . . .
O10 O 0.7023(2) 0.73345(16) 0.14564(15) 0.0140(5) Uani 1 1 d . . .
O11 O 0.8094(2) 0.64235(17) 0.23981(15) 0.0136(5) Uani 1 1 d . . .
O12 O 0.6152(2) 0.72294(16) 0.28254(15) 0.0137(5) Uani 1 1 d . . .
O13 O 0.8060(2) 0.59506(16) 0.39247(15) 0.0127(5) Uani 1 1 d . . .
O14 O 0.5740(2) 0.61107(16) 0.38077(15) 0.0128(5) Uani 1 1 d . . .
O15 O 0.7398(2) 0.75919(16) 0.51205(15) 0.0131(5) Uani 1 1 d . . .
O16 O 0.6835(2) 0.56506(17) 0.50596(15) 0.0141(5) Uani 1 1 d . . .
O17 O 1.0067(2) 0.90459(17) 0.06579(15) 0.0147(5) Uani 1 1 d . . .
O18 O 0.9708(2) 0.98879(17) 0.23119(15) 0.0175(5) Uani 1 1 d . . .
O19 O 1.1573(2) 0.89244(17) 0.19857(15) 0.0146(5) Uani 1 1 d . . .
O20 O 0.9427(2) 0.77910(16) 0.14386(16) 0.0144(5) Uani 1 1 d . . .
O21 O 0.5700(2) 0.86602(17) 0.55555(15) 0.0130(5) Uani 1 1 d . . .
O22 O 0.4933(2) 0.99560(17) 0.69374(15) 0.0139(5) Uani 1 1 d . . .
O23 O 0.6809(2) 0.90409(17) 0.71970(15) 0.0153(5) Uani 1 1 d . . .
O24 O 0.4674(2) 0.78886(17) 0.65511(15) 0.0141(5) Uani 1 1 d . . .
N1 N 0.1354(2) -0.0605(2) -0.05937(18) 0.0128(6) Uani 1 1 d . . .
H1A H 0.0771 -0.0244 -0.0776 0.019 Uiso 1 1 calc R . .
H1B H 0.1151 -0.0756 -0.0114 0.019 Uiso 1 1 calc R . .
H1C H 0.1362 -0.1256 -0.1091 0.019 Uiso 1 1 calc R . .
N2 N 0.4807(3) 0.1412(2) -0.12557(17) 0.0127(6) Uani 1 1 d . . .
H2A H 0.4860 0.0792 -0.1765 0.019 Uiso 1 1 calc R . .
H2B H 0.5591 0.1832 -0.0968 0.019 Uiso 1 1 calc R . .
H2C H 0.4297 0.1819 -0.1447 0.019 Uiso 1 1 calc R . .
H23O H 0.7324 0.9785 0.7489 0.015 Uiso 1 1 d R . .
H20O H 0.8569 0.7773 0.1515 0.015 Uiso 1 1 d R . .
H8O H 0.6563 0.1882 0.3025 0.015 Uiso 1 1 d R . .
H14O H 0.5780 0.6467 0.3352 0.015 Uiso 1 1 d R . .
H11O H 0.7988 0.6226 0.2876 0.015 Uiso 1 1 d R . .
H7O H 0.7589 0.4474 0.3223 0.015 Uiso 1 1 d R . .
H21O H 0.6449 0.8039 0.5342 0.015 Uiso 1 1 d R . .
H4O H 0.6399 0.4423 0.0671 0.015 Uiso 1 1 d R . .
H3O H 0.8299 0.3093 0.1011 0.015 Uiso 1 1 d R . .
H19O H 1.1916 0.8320 0.1618 0.015 Uiso 1 1 d R . .
N3 N 0.8751(3) 0.4718(2) -0.44757(18) 0.0124(6) Uani 1 1 d . . .
H3A H 0.9462 0.5241 -0.4154 0.019 Uiso 1 1 calc R . .
H3B H 0.8113 0.5054 -0.4622 0.019 Uiso 1 1 calc R . .
H3C H 0.8900 0.4202 -0.5016 0.019 Uiso 1 1 calc R . .
N4 N 0.9616(2) 0.4144(2) -0.15662(18) 0.0126(6) Uani 1 1 d . . .
H4A H 0.9143 0.4249 -0.1122 0.019 Uiso 1 1 calc R . .
H4B H 1.0200 0.4772 -0.1389 0.019 Uiso 1 1 calc R . .
H4C H 1.0014 0.3557 -0.1622 0.019 Uiso 1 1 calc R . .
N5 N 0.6505(3) 0.5710(2) -0.05066(18) 0.0129(6) Uani 1 1 d . . .
H5A H 0.5725 0.5274 -0.0768 0.019 Uiso 1 1 calc R . .
H5B H 0.6481 0.6288 0.0044 0.019 Uiso 1 1 calc R . .
H5C H 0.7070 0.5296 -0.0390 0.019 Uiso 1 1 calc R . .
N6 N 0.5588(2) 0.6053(2) -0.35148(18) 0.0122(6) Uani 1 1 d . . .
H6A H 0.5003 0.5432 -0.3671 0.018 Uiso 1 1 calc R . .
H6B H 0.6029 0.5934 -0.3978 0.018 Uiso 1 1 calc R . .
H6C H 0.5192 0.6644 -0.3450 0.018 Uiso 1 1 calc R . .
N7 N 0.6439(2) 0.93216(19) 0.41779(18) 0.0112(6) Uani 1 1 d . . .
H7A H 0.5916 0.9610 0.3860 0.017 Uiso 1 1 calc R . .
H7B H 0.6078 0.9220 0.4626 0.017 Uiso 1 1 calc R . .
H7C H 0.6574 0.8654 0.3766 0.017 Uiso 1 1 calc R . .
N8 N 1.0089(2) 1.1607(2) 0.39508(18) 0.0116(6) Uani 1 1 d . . .
H8A H 0.9756 1.2177 0.3876 0.017 Uiso 1 1 calc R . .
H8B H 1.0019 1.1036 0.3375 0.017 Uiso 1 1 calc R . .
H8C H 1.0917 1.1852 0.4248 0.017 Uiso 1 1 calc R . .
C1 C 0.2601(3) 0.0101(2) -0.0273(2) 0.0116(7) Uani 1 1 d . . .
C2 C 0.3116(3) 0.0386(2) -0.0910(2) 0.0116(7) Uani 1 1 d . . .
H2 H 0.2680 0.0113 -0.1550 0.014 Uiso 1 1 calc R . .
C3 C 0.4281(3) 0.1079(2) -0.0594(2) 0.0106(7) Uani 1 1 d . . .
C4 C 0.4927(3) 0.1490(2) 0.0343(2) 0.0141(7) Uani 1 1 d . . .
H4 H 0.5733 0.1958 0.0550 0.017 Uiso 1 1 calc R . .
C5 C 0.4377(3) 0.1205(2) 0.0966(2) 0.0151(7) Uani 1 1 d . . .
H5 H 0.4805 0.1493 0.1609 0.018 Uiso 1 1 calc R . .
C6 C 0.3211(3) 0.0507(2) 0.0669(2) 0.0149(7) Uani 1 1 d . . .
H6 H 0.2839 0.0311 0.1099 0.018 Uiso 1 1 calc R . .
C7 C 0.8394(3) 0.4169(2) -0.3891(2) 0.0133(7) Uani 1 1 d . . .
C8 C 0.9175(3) 0.4420(2) -0.3026(2) 0.0120(7) Uani 1 1 d . . .
H8 H 0.9952 0.4930 -0.2817 0.014 Uiso 1 1 calc R . .
C9 C 0.8796(3) 0.3911(2) -0.2472(2) 0.0115(7) Uani 1 1 d . . .
C10 C 0.7662(3) 0.3181(3) -0.2760(2) 0.0156(7) Uani 1 1 d . . .
H10 H 0.7412 0.2846 -0.2367 0.019 Uiso 1 1 calc R . .
C11 C 0.6885(3) 0.2939(3) -0.3632(2) 0.0174(8) Uani 1 1 d . . .
H11 H 0.6102 0.2439 -0.3835 0.021 Uiso 1 1 calc R . .
C12 C 0.7253(3) 0.3426(3) -0.4203(2) 0.0159(7) Uani 1 1 d . . .
H12 H 0.6732 0.3254 -0.4802 0.019 Uiso 1 1 calc R . .
C13 C 0.6887(3) 0.6150(2) -0.1160(2) 0.0113(7) Uani 1 1 d . . .
C14 C 0.6053(3) 0.5917(2) -0.2000(2) 0.0123(7) Uani 1 1 d . . .
H14 H 0.5224 0.5508 -0.2141 0.015 Uiso 1 1 calc R . .
C15 C 0.6451(3) 0.6291(2) -0.2628(2) 0.0104(7) Uani 1 1 d . . .
C16 C 0.7646(3) 0.6915(2) -0.2425(2) 0.0143(7) Uani 1 1 d . . .
H16 H 0.7905 0.7172 -0.2863 0.017 Uiso 1 1 calc R . .
C17 C 0.8454(3) 0.7156(3) -0.1572(2) 0.0172(8) Uani 1 1 d . . .
H17 H 0.9271 0.7590 -0.1423 0.021 Uiso 1 1 calc R . .
C18 C 0.8087(3) 0.6773(2) -0.0929(2) 0.0150(7) Uani 1 1 d . . .
H18 H 0.8646 0.6935 -0.0348 0.018 Uiso 1 1 calc R . .
C19 C 0.7643(3) 1.0093(2) 0.4630(2) 0.0128(7) Uani 1 1 d . . .
C20 C 0.8268(3) 1.0475(2) 0.4082(2) 0.0116(7) Uani 1 1 d . . .
H20 H 0.7926 1.0233 0.3428 0.014 Uiso 1 1 calc R . .
C21 C 0.9406(3) 1.1218(2) 0.4516(2) 0.0113(7) Uani 1 1 d . . .
C22 C 0.9917(3) 1.1581(3) 0.5475(2) 0.0152(7) Uani 1 1 d . . .
H22 H 1.0700 1.2085 0.5762 0.018 Uiso 1 1 calc R . .
C23 C 0.9261(3) 1.1195(2) 0.6002(2) 0.0156(7) Uani 1 1 d . . .
H23 H 0.9595 1.1446 0.6659 0.019 Uiso 1 1 calc R . .
C24 C 0.8130(3) 1.0451(2) 0.5588(2) 0.0148(7) Uani 1 1 d . . .
H24 H 0.7691 1.0187 0.5956 0.018 Uiso 1 1 calc R . .

loop_
_atom_site_aniso_label
_atom_site_aniso_U_11
_atom_site_aniso_U_22
_atom_site_aniso_U_33
_atom_site_aniso_U_23
_atom_site_aniso_U_13
_atom_site_aniso_U_12
P1 0.0099(4) 0.0125(4) 0.0113(4) 0.0045(3) 0.0026(3) 0.0016(3)
P2 0.0110(4) 0.0107(4) 0.0105(4) 0.0040(3) 0.0027(3) 0.0022(3)
P3 0.0107(4) 0.0101(4) 0.0096(4) 0.0040(3) 0.0028(3) 0.0015(3)
P4 0.0105(5) 0.0107(4) 0.0100(4) 0.0044(3) 0.0025(3) 0.0017(3)
P5 0.0109(4) 0.0116(4) 0.0107(4) 0.0047(3) 0.0033(3) 0.0021(3)
P6 0.0118(5) 0.0120(4) 0.0104(4) 0.0054(3) 0.0031(3) 0.0032(3)
O1 0.0138(13) 0.0138(11) 0.0167(12) 0.0006(10) 0.0051(10) 0.0036(9)
O2 0.0131(13) 0.0191(11) 0.0136(12) 0.0097(10) 0.0037(10) 0.0036(9)
O3 0.0133(13) 0.0169(11) 0.0177(12) 0.0096(10) -0.0009(10) -0.0032(9)
O4 0.0136(13) 0.0109(11) 0.0201(13) 0.0015(10) 0.0081(10) 0.0028(9)
O5 0.0192(13) 0.0154(11) 0.0130(12) 0.0067(10) 0.0070(10) 0.0052(9)
O6 0.0152(13) 0.0152(11) 0.0101(11) 0.0057(9) 0.0010(10) 0.0016(9)
O7 0.0157(13) 0.0108(11) 0.0219(13) 0.0046(10) 0.0001(10) 0.0034(9)
O8 0.0147(13) 0.0126(11) 0.0207(13) 0.0086(10) 0.0091(10) 0.0012(9)
O9 0.0114(12) 0.0123(10) 0.0159(12) 0.0041(9) 0.0049(10) 0.0026(9)
O10 0.0133(13) 0.0152(11) 0.0169(12) 0.0097(10) 0.0052(10) 0.0011(9)
O11 0.0124(13) 0.0189(11) 0.0141(12) 0.0106(10) 0.0041(10) 0.0047(9)
O12 0.0192(13) 0.0129(11) 0.0107(11) 0.0055(9) 0.0060(10) 0.0039(9)
O13 0.0144(13) 0.0118(10) 0.0132(12) 0.0054(9) 0.0052(10) 0.0043(9)
O14 0.0108(12) 0.0149(11) 0.0133(12) 0.0079(9) 0.0007(10) -0.0001(9)
O15 0.0098(12) 0.0109(10) 0.0166(12) 0.0032(9) 0.0037(10) 0.0030(9)
O16 0.0177(13) 0.0164(11) 0.0140(12) 0.0099(9) 0.0082(10) 0.0054(9)
O17 0.0148(13) 0.0178(11) 0.0144(12) 0.0089(10) 0.0050(10) 0.0042(9)
O18 0.0144(13) 0.0180(11) 0.0147(12) 0.0015(10) 0.0020(10) 0.0028(9)
O19 0.0108(12) 0.0154(11) 0.0152(12) 0.0037(10) 0.0026(10) 0.0036(9)
O20 0.0095(12) 0.0148(11) 0.0232(13) 0.0108(10) 0.0076(10) 0.0026(9)
O21 0.0132(13) 0.0149(11) 0.0123(11) 0.0060(9) 0.0052(10) 0.0033(9)
O22 0.0174(13) 0.0121(10) 0.0123(12) 0.0039(9) 0.0055(10) 0.0050(9)
O23 0.0127(13) 0.0162(11) 0.0145(12) 0.0058(9) -0.0012(10) 0.0015(9)
O24 0.0116(12) 0.0151(11) 0.0181(12) 0.0083(10) 0.0066(10) 0.0030(9)
N1 0.0137(15) 0.0152(13) 0.0123(14) 0.0078(11) 0.0055(12) 0.0026(11)
N2 0.0111(15) 0.0135(13) 0.0121(14) 0.0041(11) 0.0020(12) 0.0016(11)
N3 0.0122(15) 0.0152(13) 0.0102(14) 0.0054(11) 0.0025(12) 0.0033(11)
N4 0.0113(15) 0.0153(13) 0.0123(14) 0.0064(11) 0.0042(12) 0.0024(11)
N5 0.0132(15) 0.0147(13) 0.0122(14) 0.0073(11) 0.0018(12) 0.0039(11)
N6 0.0125(15) 0.0126(13) 0.0121(14) 0.0056(11) 0.0034(12) 0.0024(11)
N7 0.0115(15) 0.0123(13) 0.0092(13) 0.0046(11) 0.0006(11) 0.0020(10)
N8 0.0109(15) 0.0111(12) 0.0128(14) 0.0048(11) 0.0028(11) 0.0018(10)
C1 0.0120(18) 0.0100(15) 0.0131(17) 0.0043(13) 0.0039(14) 0.0040(12)
C2 0.0150(18) 0.0126(15) 0.0074(15) 0.0034(13) 0.0030(13) 0.0060(13)
C3 0.0110(17) 0.0122(15) 0.0112(16) 0.0056(13) 0.0048(13) 0.0062(12)
C4 0.0114(18) 0.0131(15) 0.0168(17) 0.0059(14) 0.0021(14) 0.0018(13)
C5 0.0191(19) 0.0166(16) 0.0093(16) 0.0057(14) 0.0016(14) 0.0042(14)
C6 0.022(2) 0.0144(16) 0.0124(17) 0.0080(14) 0.0062(15) 0.0062(14)
C7 0.0173(19) 0.0112(15) 0.0115(16) 0.0032(13) 0.0059(14) 0.0054(13)
C8 0.0109(17) 0.0111(15) 0.0137(17) 0.0042(13) 0.0037(14) 0.0030(12)
C9 0.0097(17) 0.0118(15) 0.0113(16) 0.0031(13) 0.0008(13) 0.0048(12)
C10 0.0157(19) 0.0183(16) 0.0177(18) 0.0114(14) 0.0057(15) 0.0052(14)
C11 0.0157(19) 0.0136(16) 0.0185(18) 0.0045(14) 0.0007(15) -0.0021(13)
C12 0.0137(18) 0.0166(16) 0.0137(17) 0.0038(14) 0.0001(14) 0.0020(13)
C13 0.0116(18) 0.0105(15) 0.0108(16) 0.0026(13) 0.0034(14) 0.0040(12)
C14 0.0099(17) 0.0115(15) 0.0131(16) 0.0034(13) 0.0023(14) -0.0008(12)
C15 0.0098(17) 0.0103(14) 0.0102(16) 0.0034(13) 0.0004(13) 0.0043(12)
C16 0.0175(19) 0.0127(15) 0.0148(17) 0.0069(13) 0.0052(15) 0.0039(13)
C17 0.0119(18) 0.0171(16) 0.0195(18) 0.0068(14) 0.0009(15) -0.0024(13)
C18 0.0139(18) 0.0164(16) 0.0121(17) 0.0045(14) 0.0009(14) 0.0003(13)
C19 0.0136(18) 0.0098(15) 0.0160(17) 0.0050(13) 0.0057(14) 0.0040(12)
C20 0.0090(17) 0.0147(15) 0.0116(16) 0.0065(13) 0.0011(13) 0.0021(12)
C21 0.0112(17) 0.0119(15) 0.0146(17) 0.0070(13) 0.0068(14) 0.0051(12)
C22 0.0175(19) 0.0133(15) 0.0124(17) 0.0033(13) 0.0024(14) 0.0023(13)
C23 0.0203(19) 0.0144(16) 0.0109(17) 0.0049(14) 0.0022(14) 0.0014(14)
C24 0.0176(19) 0.0151(16) 0.0140(17) 0.0066(14) 0.0064(14) 0.0062(13)

loop_
_geom_bond_atom_site_label_1
_geom_bond_atom_site_label_2
_geom_bond_distance
_geom_bond_site_symmetry_2
_geom_bond_publ_flag
P1 O1 1.504(2) . ?
P1 O2 1.512(2) . ?
P1 O4 1.556(2) . ?
P1 O3 1.578(2) . ?
P2 O5 1.507(2) . ?
P2 O6 1.526(2) . ?
P2 O8 1.560(2) . ?
P2 O7 1.562(2) . ?
P3 O12 1.521(2) . ?
P3 O9 1.527(2) . ?
P3 O10 1.533(2) . ?
P3 O11 1.597(2) . ?
P4 O16 1.519(2) . ?
P4 O13 1.526(2) . ?
P4 O15 1.533(2) . ?
P4 O14 1.590(2) . ?
P5 O18 1.487(2) . ?
P5 O17 1.499(2) . ?
P5 O19 1.592(2) . ?
P5 O20 1.594(2) . ?
P6 O22 1.507(2) . ?
P6 O24 1.510(2) . ?
P6 O21 1.562(2) . ?
P6 O23 1.586(2) . ?
N1 C1 1.460(4) . ?
N2 C3 1.457(4) . ?
N3 C7 1.458(4) . ?
N4 C9 1.459(4) . ?
N5 C13 1.464(4) . ?
N6 C15 1.456(4) . ?
N7 C19 1.460(4) . ?
N8 C21 1.454(4) . ?
C1 C2 1.381(4) . ?
C1 C6 1.388(4) . ?
C2 C3 1.380(4) . ?
C3 C4 1.391(4) . ?
C4 C5 1.381(4) . ?
C5 C6 1.386(5) . ?
C7 C8 1.384(5) . ?
C7 C12 1.391(4) . ?
C8 C9 1.385(4) . ?
C9 C10 1.380(4) . ?
C10 C11 1.394(5) . ?
C11 C12 1.384(5) . ?
C13 C14 1.386(5) . ?
C13 C18 1.386(4) . ?
C14 C15 1.379(4) . ?
C15 C16 1.387(4) . ?
C16 C17 1.386(5) . ?
C17 C18 1.395(5) . ?
C19 C24 1.388(5) . ?
C19 C20 1.390(4) . ?
C20 C21 1.388(4) . ?
C21 C22 1.392(5) . ?
C22 C23 1.385(5) . ?
C23 C24 1.383(5) . ?

loop_
_cod_related_entry_id
_cod_related_entry_database
_cod_related_entry_code
1 ChemSpider 30652975
